data_4307050
loop_
_publ_author_name
'Maxim N. Sokolov'
'Artem L. Gushchin'
'Konstantin A. Kovalenko'
'Eugenia V. Peresypkina'
'Alexander V. Virovets'
'Joaquin Sanchiz'
'Vladimir P. Fedin'

_publ_contact_author_address
;
 Institute of Inorganic Chemistry SD RAS
 Ak.Lavrentiev prosp. 3
 Novosibirsk 630090
 Russia
;
_publ_contact_author_email peresyp@che.nsk.su
_publ_contact_author_fax '007 383 3309489'
_publ_contact_author_name 'Dr Eugenia V. Peresypkina'
_publ_section_title
;
Triangular Oxalate Clusters [W3(\m3-S)(\m2-S2)3(C2O4)3]2- as Building Blocks
for Coordination Polymers and Nanosized Complexes
;
_journal_name_full 'Inorganic Chemistry'
_journal_page_first 2115
_journal_page_last 2123
_journal_paper_doi 10.1021/ic061540l
_journal_volume 46
_journal_year 2007
_chemical_formula_structural '[Ce (H2 O)6]3 [W3 S7 (C2 O4)3]4 Br * 24.95(H2 O)'
_chemical_formula_sum 'C24 H85.9 Br Ce3 O90.95 S28 W12'
_chemical_formula_weight 5434.18
_chemical_name_systematic
;
 ?
;
_space_group_IT_number 150
_symmetry_cell_setting hexagonal
_symmetry_space_group_name_Hall 'P 3 2"'
_symmetry_space_group_name_H-M 'P 3 2 1'
_atom_sites_solution_hydrogens none
_atom_sites_solution_primary direct
_atom_sites_solution_secondary difmap
_audit_creation_method SHELXL-97
_cell_angle_alpha 90.00
_cell_angle_beta 90.00
_cell_angle_gamma 120.00
_cell_formula_units_Z 2
_cell_length_a 25.3218(6)
_cell_length_b 25.3218(6)
_cell_length_c 13.2303(5)
_cell_measurement_reflns_used 7363
_cell_measurement_temperature 90(2)
_cell_measurement_theta_max 28.2866
_cell_measurement_theta_min 2.2265
_cell_volume 7346.7(4)
_computing_cell_refinement 'Apex2 V.1.27 (Bruker, 2005)'
_computing_data_collection 'Apex2 V.1.27 (Bruker, 2005)'
_computing_data_reduction 'Apex2 V.1.27 (Bruker, 2005)'
_computing_molecular_graphics 'SHELXTL V6.22 (Bruker, 2000-2005)'
_computing_publication_material 'local programs'
_computing_structure_refinement 'SHELXL-97 (Sheldrick, 1997)'
_computing_structure_solution 'SHELXS-97 (Sheldrick, 1990)'
_diffrn_ambient_temperature 90(2)
_diffrn_detector_area_resol_mean 25
_diffrn_measured_fraction_theta_full 0.998
_diffrn_measured_fraction_theta_max 0.998
_diffrn_measurement_device_type 'Bruker X8Apex CCD detector'
_diffrn_measurement_method 'combined omega- and phi-scans'
_diffrn_radiation_monochromator graphite
_diffrn_radiation_source 'fine-focus sealed tube'
_diffrn_radiation_type MoK\a
_diffrn_radiation_wavelength 0.71073
_diffrn_reflns_av_R_equivalents 0.0392
_diffrn_reflns_av_sigmaI/netI 0.0728
_diffrn_reflns_limit_h_max 19
_diffrn_reflns_limit_h_min -32
_diffrn_reflns_limit_k_max 32
_diffrn_reflns_limit_k_min -26
_diffrn_reflns_limit_l_max 13
_diffrn_reflns_limit_l_min -17
_diffrn_reflns_number 24529
_diffrn_reflns_theta_full 25.00
_diffrn_reflns_theta_max 27.50
_diffrn_reflns_theta_min 1.61
_diffrn_standards_decay_% 0
_diffrn_standards_interval_count 0
_diffrn_standards_interval_time 0
_diffrn_standards_number 0
_exptl_absorpt_coefficient_mu 11.017
_exptl_absorpt_correction_T_max 0.673
_exptl_absorpt_correction_T_min 0.436
_exptl_absorpt_correction_type empirical
_exptl_absorpt_process_details 'based on intensities (SADABS, Bruker, 2005)'
_exptl_crystal_colour orange
_exptl_crystal_density_diffrn 2.457
_exptl_crystal_density_meas ?
_exptl_crystal_density_method 'not measured'
_exptl_crystal_description needle
_exptl_crystal_F_000 5013
_exptl_crystal_size_max 0.376
_exptl_crystal_size_mid 0.040
_exptl_crystal_size_min 0.036
_refine_diff_density_max 1.303
_refine_diff_density_min -2.487
_refine_diff_density_rms 0.219
_refine_ls_abs_structure_details 'Flack H D (1983), Acta Cryst. A39, 876-881'
_refine_ls_abs_structure_Flack -0.015(9)
_refine_ls_extinction_method none
_refine_ls_goodness_of_fit_ref 0.751
_refine_ls_hydrogen_treatment none
_refine_ls_matrix_type full
_refine_ls_number_parameters 530
_refine_ls_number_reflns 11234
_refine_ls_number_restraints 0
_refine_ls_restrained_S_all 0.751
_refine_ls_R_factor_all 0.0464
_refine_ls_R_factor_gt 0.0363
_refine_ls_shift/su_max 0.001
_refine_ls_shift/su_mean 0.000
_refine_ls_structure_factor_coef Fsqd
_refine_ls_weighting_details 'calc w=1/[\s^2^(Fo^2^)+(0.0453P)^2^+179.6040P] where P=(Fo^2^+2Fc^2^)/3'
_refine_ls_weighting_scheme calc
_refine_ls_wR_factor_gt 0.0849
_refine_ls_wR_factor_ref 0.0925
_reflns_number_gt 9801
_reflns_number_total 11234
_reflns_threshold_expression >2sigma(I)
_cod_data_source_file ic061540lsi20060815_124319_3.cif
_cod_data_source_block compound_Ib
_cod_depositor_comments
;
The following automatic conversions were performed:

'_exptl_crystal_density_meas' value 'none' was changed to '?' - the
value is perceived as not measured.

Automatic conversion script
Id: cif_fix_values 3008 2015-01-20 13:52:24Z robertas 
;
_cod_original_cell_volume 7346.6(4)
_cod_original_formula_sum 'C24 H85.90 Br Ce3 O90.95 S28 W12'
_cod_database_code 4307050

loop_
_symmetry_equiv_pos_as_xyz
'x, y, z'
'-y, x-y, z'
'-x+y, -x, z'
'y, x, -z'
'x-y, -y, -z'
'-x, -x+y, -z'

loop_
_atom_site_label
_atom_site_type_symbol
_atom_site_fract_x
_atom_site_fract_y
_atom_site_fract_z
_atom_site_U_iso_or_equiv
_atom_site_adp_type
_atom_site_occupancy
_atom_site_symmetry_multiplicity
_atom_site_calc_flag
_atom_site_refinement_flags
_atom_site_disorder_assembly
_atom_site_disorder_group
W1 W 0.43272(2) 0.87113(2) 0.43879(3) 0.01762(9) Uani 1 1 d . . .
W2 W 0.32275(2) 0.81571(2) 0.34843(3) 0.01687(9) Uani 1 1 d . . .
W3 W 0.33310(2) 0.85328(2) 0.54147(3) 0.01747(9) Uani 1 1 d . . .
W4 W 0.352769(18) 0.735512(18) -0.09732(3) 0.01120(8) Uani 1 1 d . . .
S121 S 0.41744(15) 0.83843(13) 0.25765(19) 0.0232(6) Uani 1 1 d . . .
S122 S 0.38681(14) 0.77090(12) 0.36404(18) 0.0183(5) Uani 1 1 d . . .
S123 S 0.37584(15) 0.91938(13) 0.4009(2) 0.0235(6) Uani 1 1 d . . .
S131 S 0.43819(14) 0.90996(13) 0.6133(2) 0.0210(6) Uani 1 1 d . . .
S132 S 0.39956(13) 0.81741(13) 0.59716(19) 0.0179(5) Uani 1 1 d . . .
S231 S 0.23488(14) 0.80658(14) 0.4480(2) 0.0230(6) Uani 1 1 d . . .
S232 S 0.26773(13) 0.75005(13) 0.48761(19) 0.0181(5) Uani 1 1 d . . .
S441 S 0.45989(12) 0.75763(12) -0.08819(19) 0.0155(5) Uani 1 1 d . . .
S442 S 0.41614(12) 0.72594(12) -0.22357(18) 0.0141(5) Uani 1 1 d . . .
S444 S 0.3333 0.6667 0.0380(3) 0.0125(8) Uani 1 3 d S . .
Ce1 Ce 0.42300(4) 1.0000 0.0000 0.01980(19) Uani 1 2 d S . .
O1C O 0.5104(6) 1.0075(5) -0.1063(12) 0.078(5) Uani 1 1 d . . .
O2C O 0.3990(4) 1.0314(4) -0.1626(6) 0.030(2) Uani 1 1 d . . .
O3C O 0.3061(4) 0.9337(4) -0.0312(6) 0.0198(16) Uani 1 1 d . . .
O11 O 0.5109(4) 0.8623(4) 0.4661(6) 0.027(2) Uani 1 1 d . . .
O12 O 0.5064(4) 0.9539(4) 0.3912(7) 0.034(2) Uani 1 1 d . . .
O13 O 0.6117(5) 0.9133(5) 0.4709(13) 0.074(4) Uani 1 1 d . . .
O14 O 0.6065(6) 1.0066(6) 0.3696(12) 0.087(5) Uani 1 1 d . . .
O21 O 0.2669(4) 0.7388(4) 0.2575(5) 0.0220(17) Uani 1 1 d . . .
O22 O 0.2967(4) 0.8501(4) 0.2278(6) 0.0248(18) Uani 1 1 d . . .
O23 O 0.2105(4) 0.7068(4) 0.1166(6) 0.033(2) Uani 1 1 d . . .
O24 O 0.2463(4) 0.8285(4) 0.0815(7) 0.036(2) Uani 1 1 d . . .
O31 O 0.2847(4) 0.8173(4) 0.6791(6) 0.0234(18) Uani 1 1 d . . .
O32 O 0.3190(4) 0.9223(4) 0.5976(7) 0.031(2) Uani 1 1 d . . .
O33 O 0.2524(5) 0.8427(6) 0.8177(7) 0.050(3) Uani 1 1 d . . .
O34 O 0.2937(5) 0.9560(5) 0.7340(8) 0.050(3) Uani 1 1 d . . .
O41 O 0.3682(3) 0.7965(3) 0.0215(5) 0.0156(15) Uani 1 1 d . . .
O42 O 0.3768(4) 0.8193(3) -0.1714(5) 0.0174(16) Uani 1 1 d . . .
O43 O 0.3913(4) 0.8910(4) 0.0576(6) 0.0247(18) Uani 1 1 d . . .
O44 O 0.3957(4) 0.9149(3) -0.1434(5) 0.0205(17) Uani 1 1 d . . .
C11 C 0.5625(7) 0.9079(7) 0.4486(13) 0.047(4) Uani 1 1 d . . .
C12 C 0.5606(7) 0.9622(6) 0.3974(13) 0.047(4) Uani 1 1 d . . .
C21 C 0.2448(6) 0.7469(6) 0.1766(8) 0.023(2) Uani 1 1 d . . .
C22 C 0.2632(6) 0.8134(6) 0.1584(8) 0.025(3) Uani 1 1 d . . .
C31 C 0.2768(6) 0.8543(7) 0.7351(9) 0.033(3) Uani 1 1 d . . .
C32 C 0.2988(6) 0.9174(7) 0.6869(11) 0.036(3) Uani 1 1 d . . .
C41 C 0.3819(5) 0.8509(5) -0.0020(8) 0.018(2) Uani 1 1 d . . .
C42 C 0.3862(5) 0.8656(5) -0.1151(8) 0.018(2) Uani 1 1 d . . .
Ce2 Ce 0.71138(9) 0.99783(9) 0.54348(16) 0.0492(5) Uani 0.50 1 d P . 1
O11L O 0.798(2) 0.986(2) 0.633(3) 0.138(16) Uiso 0.50 1 d P . 1
O12L O 0.7411(17) 1.0571(18) 0.707(3) 0.105(11) Uiso 0.50 1 d P . 1
O13L O 0.6634(10) 0.9148(11) 0.670(2) 0.061(7) Uani 0.50 1 d P . 1
O14L O 0.7188(11) 1.0158(13) 0.3506(17) 0.064(8) Uani 0.50 1 d P . 1
O1L O 0.8141(10) 1.0819(10) 0.520(2) 0.060(7) Uani 0.50 1 d P . .
Br1 Br 0.3333 0.6667 0.55457(13) 0.0174(4) Uani 1 3 d S . .
O1W O 0.5458(9) 0.9183(7) -0.1624(11) 0.093(5) Uani 1 1 d . . .
O2W O 0.5476(8) 0.8426(6) 0.6800(10) 0.088(5) Uani 1 1 d . . .
O3W O 0.6253(6) 1.0972(5) -0.0493(9) 0.059(3) Uani 1 1 d . . .
O4W O 0.6215(10) 0.8515(8) -0.0485(15) 0.078(6) Uani 0.70 1 d P . .
O5W O 0.3573(11) 1.3337(10) 0.8566(15) 0.078(6) Uani 0.67 1 d P . .
O6W O 0.1809(4) 1.0000 0.5000 0.024(2) Uani 1.10 2 d SP . .
O7W O 0.2867(15) 1.2441(15) 1.061(2) 0.076(9) Uiso 0.45 1 d P . .
O8W O 0.3069(15) 1.0544(15) 0.591(2) 0.060(8) Uiso 0.40 1 d P . .
O9W O 0.2643(12) 1.2328(12) 0.8411(19) 0.041(6) Uiso 0.40 1 d P . .
O10W O 0.850(3) 1.164(3) 0.746(4) 0.076(16) Uiso 0.25 1 d P . .
O11W O 0.150(4) 0.883(4) 0.069(6) 0.12(3) Uiso 0.25 1 d P . .
O12W O 0.317(2) 1.147(2) 0.356(3) 0.052(11) Uiso 0.25 1 d P . .
O13W O 0.259(3) 1.030(3) -0.081(5) 0.091(19) Uiso 0.25 1 d P . .
O14W O 0.303(3) 1.087(3) 0.690(5) 0.10(2) Uiso 0.25 1 d P . .
O15W O 0.277(4) 1.132(5) 0.197(7) 0.11(3) Uiso 0.20 1 d P . .
O16W O 0.103(2) 1.005(2) 0.639(4) 0.045(12) Uiso 0.20 1 d P . .
O17W O 0.212(4) 1.218(4) 0.775(6) 0.08(2) Uiso 0.20 1 d P . .
O18W O -0.077(4) 0.837(3) 0.435(5) 0.08(2) Uiso 0.20 1 d P . .
O19W O 0.241(5) 1.069(5) 0.211(8) 0.08(3) Uiso 0.15 1 d P . .
O20W O 0.229(3) 0.985(4) -0.010(7) 0.06(2) Uiso 0.15 1 d P . .
O21W O 0.080(6) 0.912(6) 0.431(8) 0.10(3) Uiso 0.15 1 d P . .
O22W O 0.699(3) 1.115(3) 0.743(5) 0.047(18) Uiso 0.15 1 d P . .

loop_
_atom_site_aniso_label
_atom_site_aniso_U_11
_atom_site_aniso_U_22
_atom_site_aniso_U_33
_atom_site_aniso_U_23
_atom_site_aniso_U_13
_atom_site_aniso_U_12
W1 0.0225(2) 0.0136(2) 0.01357(18) 0.00060(16) 0.00051(17) 0.00666(19)
W2 0.0255(2) 0.0141(2) 0.01125(18) 0.00000(16) -0.00197(17) 0.01016(18)
W3 0.0235(2) 0.0170(2) 0.01324(18) -0.00339(16) -0.00333(17) 0.01115(19)
W4 0.0135(2) 0.01221(19) 0.00784(17) -0.00009(15) -0.00075(15) 0.00640(16)
S121 0.0328(16) 0.0227(14) 0.0125(11) 0.0024(10) 0.0031(12) 0.0126(13)
S122 0.0251(14) 0.0144(12) 0.0152(11) -0.0007(10) 0.0005(11) 0.0098(11)
S123 0.0347(17) 0.0173(13) 0.0191(12) 0.0002(11) -0.0055(12) 0.0134(13)
S131 0.0242(14) 0.0174(13) 0.0179(12) -0.0040(10) -0.0040(11) 0.0076(12)
S132 0.0198(13) 0.0193(13) 0.0139(11) 0.0010(10) -0.0004(10) 0.0092(11)
S231 0.0283(15) 0.0223(14) 0.0216(13) -0.0029(12) -0.0051(11) 0.0149(13)
S232 0.0231(14) 0.0197(14) 0.0125(11) -0.0006(10) -0.0018(10) 0.0113(12)
S441 0.0166(12) 0.0163(12) 0.0123(11) 0.0000(10) -0.0008(10) 0.0072(11)
S442 0.0159(12) 0.0147(12) 0.0100(10) 0.0022(9) 0.0023(10) 0.0063(10)
S444 0.0147(12) 0.0147(12) 0.0083(17) 0.000 0.000 0.0073(6)
Ce1 0.0258(4) 0.0116(4) 0.0173(4) -0.0002(3) -0.00012(16) 0.00580(19)
O1C 0.043(7) 0.037(7) 0.157(14) -0.025(8) 0.014(8) 0.021(6)
O2C 0.030(5) 0.016(4) 0.027(4) -0.001(3) -0.007(4) -0.001(4)
O3C 0.022(4) 0.019(4) 0.017(4) -0.005(3) -0.001(3) 0.009(3)
O11 0.031(5) 0.016(4) 0.031(5) -0.004(3) 0.008(4) 0.010(4)
O12 0.035(5) 0.020(4) 0.032(5) 0.002(4) 0.006(4) 0.002(4)
O13 0.027(6) 0.033(6) 0.158(14) -0.024(7) -0.001(8) 0.012(5)
O14 0.064(9) 0.046(8) 0.101(11) 0.005(8) 0.054(8) -0.010(7)
O21 0.040(5) 0.021(4) 0.008(3) 0.001(3) 0.001(3) 0.018(4)
O22 0.036(5) 0.022(4) 0.019(4) 0.006(3) -0.004(4) 0.016(4)
O23 0.038(5) 0.025(5) 0.017(4) 0.003(4) -0.003(4) 0.002(4)
O24 0.039(6) 0.022(5) 0.032(5) 0.009(4) -0.016(4) 0.003(4)
O31 0.026(4) 0.031(5) 0.013(4) -0.010(3) -0.004(3) 0.015(4)
O32 0.035(5) 0.037(5) 0.028(5) -0.016(4) -0.010(4) 0.023(4)
O33 0.060(7) 0.094(9) 0.015(4) -0.004(5) 0.008(5) 0.052(7)
O34 0.041(6) 0.058(7) 0.058(7) -0.046(6) -0.013(5) 0.031(6)
O41 0.016(4) 0.016(4) 0.014(3) 0.000(3) -0.005(3) 0.007(3)
O42 0.023(4) 0.014(4) 0.014(3) -0.001(3) 0.004(3) 0.009(3)
O43 0.032(5) 0.022(4) 0.019(4) -0.001(3) -0.005(3) 0.013(4)
O44 0.035(5) 0.009(4) 0.016(4) 0.004(3) 0.011(3) 0.010(3)
C11 0.033(8) 0.042(9) 0.060(10) -0.020(8) 0.005(7) 0.015(7)
C12 0.036(8) 0.019(7) 0.065(11) -0.009(7) 0.021(8) -0.002(6)
C21 0.028(6) 0.020(6) 0.014(5) 0.005(5) 0.003(5) 0.008(5)
C22 0.041(7) 0.023(6) 0.020(6) 0.008(5) 0.003(5) 0.022(6)
C31 0.032(7) 0.053(9) 0.027(7) -0.007(6) -0.001(6) 0.031(7)
C32 0.031(7) 0.045(8) 0.039(8) -0.025(6) -0.010(6) 0.024(7)
C41 0.014(5) 0.025(6) 0.014(5) -0.011(4) -0.009(4) 0.008(5)
C42 0.009(5) 0.026(6) 0.015(5) 0.000(4) 0.003(4) 0.006(4)
Ce2 0.0409(10) 0.0424(10) 0.0640(11) 0.0017(10) 0.0059(9) 0.0206(9)
O13L 0.034(13) 0.046(14) 0.090(19) 0.014(13) -0.008(12) 0.009(11)
O14L 0.052(15) 0.09(2) 0.050(14) 0.043(14) 0.011(11) 0.033(14)
O1L 0.034(12) 0.035(13) 0.095(19) 0.008(12) -0.012(12) 0.005(10)
Br1 0.0194(5) 0.0194(5) 0.0133(8) 0.000 0.000 0.0097(3)
O1W 0.144(16) 0.061(9) 0.057(8) -0.001(7) 0.023(9) 0.039(10)
O2W 0.133(14) 0.046(8) 0.060(8) 0.019(6) 0.057(9) 0.027(9)
O3W 0.053(8) 0.047(7) 0.065(8) 0.022(6) -0.001(6) 0.016(6)
O4W 0.093(16) 0.043(10) 0.070(12) 0.023(9) 0.004(11) 0.012(11)
O5W 0.097(17) 0.071(14) 0.073(13) -0.013(11) -0.046(12) 0.048(13)
O6W 0.018(4) 0.016(5) 0.037(6) 0.005(5) 0.002(2) 0.008(3)

loop_
_atom_type_symbol
_atom_type_description
_atom_type_scat_dispersion_real
_atom_type_scat_dispersion_imag
_atom_type_scat_source
C C 0.0033 0.0016 'International Tables Vol C Tables 4.2.6.8 and 6.1.1.4'
H H 0.0000 0.0000 'International Tables Vol C Tables 4.2.6.8 and 6.1.1.4'
O O 0.0106 0.0060 'International Tables Vol C Tables 4.2.6.8 and 6.1.1.4'
S S 0.1246 0.1234 'International Tables Vol C Tables 4.2.6.8 and 6.1.1.4'
Br Br -0.2901 2.4595 'International Tables Vol C Tables 4.2.6.8 and 6.1.1.4'
Ce Ce -0.2486 2.6331 'International Tables Vol C Tables 4.2.6.8 and 6.1.1.4'
W W -0.8490 6.8722 'International Tables Vol C Tables 4.2.6.8 and 6.1.1.4'

loop_
_geom_angle_atom_site_label_1
_geom_angle_atom_site_label_2
_geom_angle_atom_site_label_3
_geom_angle
_geom_angle_site_symmetry_1
_geom_angle_site_symmetry_3
_geom_angle_publ_flag
O12 W1 O11 75.3(4) . . ?
O12 W1 S123 83.5(3) . . ?
O11 W1 S123 158.3(2) . . ?
O12 W1 S132 135.5(3) . . ?
O11 W1 S132 82.7(2) . . ?
S123 W1 S132 110.25(10) . . ?
O12 W1 S122 130.6(3) . . ?
O11 W1 S122 86.7(2) . . ?
S123 W1 S122 111.07(10) . . ?
S132 W1 S122 85.06(9) . . ?
O12 W1 S131 92.2(3) . . ?
O11 W1 S131 90.8(2) . . ?
S123 W1 S131 85.43(10) . . ?
S132 W1 S131 49.48(9) . . ?
S122 W1 S131 134.34(9) . . ?
O12 W1 S121 87.5(3) . . ?
O11 W1 S121 97.2(2) . . ?
S123 W1 S121 86.25(10) . . ?
S132 W1 S121 133.93(10) . . ?
S122 W1 S121 49.13(9) . . ?
S131 W1 S121 171.66(11) . . ?
O12 W1 W2 124.1(3) . . ?
O11 W1 W2 142.5(2) . . ?
S123 W1 W2 55.66(7) . . ?
S132 W1 W2 96.56(7) . . ?
S122 W1 W2 56.00(7) . . ?
S131 W1 W2 117.21(7) . . ?
S121 W1 W2 56.87(8) . . ?
O12 W1 W3 127.7(3) . . ?
O11 W1 W3 137.5(2) . . ?
S123 W1 W3 55.41(7) . . ?
S132 W1 W3 55.56(7) . . ?
S122 W1 W3 96.42(7) . . ?
S131 W1 W3 57.38(7) . . ?
S121 W1 W3 116.76(8) . . ?
W2 W1 W3 59.947(16) . . ?
O22 W2 O21 75.2(3) . . ?
O22 W2 S123 83.3(2) . . ?
O21 W2 S123 158.5(2) . . ?
O22 W2 S232 133.1(3) . . ?
O21 W2 S232 84.8(2) . . ?
S123 W2 S232 110.62(10) . . ?
O22 W2 S122 133.9(2) . . ?
O21 W2 S122 85.0(2) . . ?
S123 W2 S122 110.66(10) . . ?
S232 W2 S122 84.40(9) . . ?
O22 W2 S121 90.2(3) . . ?
O21 W2 S121 93.5(2) . . ?
S123 W2 S121 86.44(11) . . ?
S232 W2 S121 133.67(10) . . ?
S122 W2 S121 49.43(9) . . ?
O22 W2 S231 89.4(2) . . ?
O21 W2 S231 93.5(2) . . ?
S123 W2 S231 86.21(11) . . ?
S232 W2 S231 49.46(9) . . ?
S122 W2 S231 133.67(9) . . ?
S121 W2 S231 172.64(10) . . ?
O22 W2 W1 125.8(2) . . ?
O21 W2 W1 140.6(2) . . ?
S123 W2 W1 55.12(8) . . ?
S232 W2 W1 96.38(7) . . ?
S122 W2 W1 56.13(7) . . ?
S121 W2 W1 57.70(7) . . ?
S231 W2 W1 117.13(7) . . ?
O22 W2 W3 125.1(2) . . ?
O21 W2 W3 140.0(2) . . ?
S123 W2 W3 55.34(7) . . ?
S232 W2 W3 55.81(6) . . ?
S122 W2 W3 96.63(6) . . ?
S121 W2 W3 117.75(7) . . ?
S231 W2 W3 57.09(7) . . ?
W1 W2 W3 60.119(16) . . ?
O32 W3 O31 75.6(3) . . ?
O32 W3 S123 84.1(3) . . ?
O31 W3 S123 159.2(2) . . ?
O32 W3 S132 131.0(2) . . ?
O31 W3 S132 86.5(2) . . ?
S123 W3 S132 110.49(10) . . ?
O32 W3 S232 134.8(3) . . ?
O31 W3 S232 81.5(2) . . ?
S123 W3 S232 111.05(9) . . ?
S132 W3 S232 84.90(9) . . ?
O32 W3 S231 91.5(3) . . ?
O31 W3 S231 89.8(2) . . ?
S123 W3 S231 86.58(10) . . ?
S132 W3 S231 134.36(10) . . ?
S232 W3 S231 49.63(9) . . ?
O32 W3 S131 87.9(3) . . ?
O31 W3 S131 98.1(2) . . ?
S123 W3 S131 85.04(10) . . ?
S132 W3 S131 49.53(10) . . ?
S232 W3 S131 134.15(10) . . ?
S231 W3 S131 171.62(10) . . ?
O32 W3 W2 127.3(2) . . ?
O31 W3 W2 136.6(2) . . ?
S123 W3 W2 55.58(7) . . ?
S132 W3 W2 96.94(6) . . ?
S232 W3 W2 56.01(6) . . ?
S231 W3 W2 57.45(7) . . ?
S131 W3 W2 116.88(7) . . ?
O32 W3 W1 125.2(3) . . ?
O31 W3 W1 142.5(2) . . ?
S123 W3 W1 55.10(8) . . ?
S132 W3 W1 56.12(6) . . ?
S232 W3 W1 96.38(7) . . ?
S231 W3 W1 117.31(7) . . ?
S131 W3 W1 57.06(7) . . ?
W2 W3 W1 59.933(16) . . ?
O41 W4 O42 75.9(3) . . ?
O41 W4 S444 82.5(2) . . ?
O42 W4 S444 158.4(2) . . ?
O41 W4 S442 132.5(2) . 2_665 ?
O42 W4 S442 85.0(2) . 2_665 ?
S444 W4 S442 110.82(8) . 2_665 ?
O41 W4 S442 134.8(2) . . ?
O42 W4 S442 84.7(2) . . ?
S444 W4 S442 110.66(7) . . ?
S442 W4 S442 84.57(12) 2_665 . ?
O41 W4 S441 91.0(2) . . ?
O42 W4 S441 93.5(2) . . ?
S444 W4 S441 86.04(6) . . ?
S442 W4 S441 133.80(9) 2_665 . ?
S442 W4 S441 49.42(9) . . ?
O41 W4 S441 88.7(2) . 2_665 ?
O42 W4 S441 94.2(2) . 2_665 ?
S444 W4 S441 85.96(6) . 2_665 ?
S442 W4 S441 49.42(8) 2_665 2_665 ?
S442 W4 S441 133.76(9) . 2_665 ?
S441 W4 S441 171.96(10) . 2_665 ?
O41 W4 W4 124.3(2) . 2_665 ?
O42 W4 W4 140.5(2) . 2_665 ?
S444 W4 W4 55.37(5) . 2_665 ?
S442 W4 W4 56.05(6) 2_665 2_665 ?
S442 W4 W4 96.44(6) . 2_665 ?
S441 W4 W4 117.13(6) . 2_665 ?
S441 W4 W4 57.08(6) 2_665 2_665 ?
O41 W4 W4 125.75(19) . 3_565 ?
O42 W4 W4 140.06(19) . 3_565 ?
S444 W4 W4 55.37(5) . 3_565 ?
S442 W4 W4 96.55(6) 2_665 3_565 ?
S442 W4 W4 55.89(6) . 3_565 ?
S441 W4 W4 57.21(6) . 3_565 ?
S441 W4 W4 117.00(6) 2_665 3_565 ?
W4 W4 W4 60.0 2_665 3_565 ?
S122 S121 W2 63.51(12) . . ?
S122 S121 W1 63.16(10) . . ?
W2 S121 W1 65.43(7) . . ?
S121 S122 W2 67.06(12) . . ?
S121 S122 W1 67.70(11) . . ?
W2 S122 W1 67.87(7) . . ?
W1 S123 W3 69.48(8) . . ?
W1 S123 W2 69.22(8) . . ?
W3 S123 W2 69.08(8) . . ?
S132 S131 W1 63.31(10) . . ?
S132 S131 W3 62.65(11) . . ?
W1 S131 W3 65.56(7) . . ?
S131 S132 W3 67.82(12) . . ?
S131 S132 W1 67.21(11) . . ?
W3 S132 W1 68.32(7) . . ?
S232 S231 W3 63.00(11) . . ?
S232 S231 W2 62.97(11) . . ?
W3 S231 W2 65.45(8) . . ?
S231 S232 W3 67.37(12) . . ?
S231 S232 W2 67.57(11) . . ?
W3 S232 W2 68.18(8) . . ?
S442 S441 W4 63.45(10) . . ?
S442 S441 W4 63.25(10) . 3_565 ?
W4 S441 W4 65.71(7) . 3_565 ?
S441 S442 W4 67.33(10) . 3_565 ?
S441 S442 W4 67.12(10) . . ?
W4 S442 W4 68.07(7) 3_565 . ?
W4 S444 W4 69.25(10) . 2_665 ?
W4 S444 W4 69.25(10) . 3_565 ?
W4 S444 W4 69.25(10) 2_665 3_565 ?
O2C Ce1 O2C 132.0(5) . 5_675 ?
O2C Ce1 O1C 146.7(4) . 5_675 ?
O2C Ce1 O1C 80.8(4) 5_675 5_675 ?
O2C Ce1 O1C 80.8(4) . . ?
O2C Ce1 O1C 146.7(4) 5_675 . ?
O1C Ce1 O1C 67.5(8) 5_675 . ?
O2C Ce1 O43 64.9(3) . 5_675 ?
O2C Ce1 O43 127.4(3) 5_675 5_675 ?
O1C Ce1 O43 92.1(4) 5_675 5_675 ?
O1C Ce1 O43 65.8(3) . 5_675 ?
O2C Ce1 O43 127.4(3) . . ?
O2C Ce1 O43 64.9(3) 5_675 . ?
O1C Ce1 O43 65.8(3) 5_675 . ?
O1C Ce1 O43 92.1(4) . . ?
O43 Ce1 O43 154.0(4) 5_675 . ?
O2C Ce1 O3C 71.7(3) . . ?
O2C Ce1 O3C 69.6(3) 5_675 . ?
O1C Ce1 O3C 136.8(4) 5_675 . ?
O1C Ce1 O3C 128.8(4) . . ?
O43 Ce1 O3C 130.9(3) 5_675 . ?
O43 Ce1 O3C 73.3(3) . . ?
O2C Ce1 O3C 69.6(3) . 5_675 ?
O2C Ce1 O3C 71.7(3) 5_675 5_675 ?
O1C Ce1 O3C 128.8(4) 5_675 5_675 ?
O1C Ce1 O3C 136.8(4) . 5_675 ?
O43 Ce1 O3C 73.3(3) 5_675 5_675 ?
O43 Ce1 O3C 130.9(3) . 5_675 ?
O3C Ce1 O3C 70.9(3) . 5_675 ?
O2C Ce1 O44 68.8(3) . . ?
O2C Ce1 O44 118.6(2) 5_675 . ?
O1C Ce1 O44 103.0(4) 5_675 . ?
O1C Ce1 O44 62.4(3) . . ?
O43 Ce1 O44 113.8(2) 5_675 . ?
O43 Ce1 O44 62.1(2) . . ?
O3C Ce1 O44 67.5(2) . . ?
O3C Ce1 O44 128.0(2) 5_675 . ?
O2C Ce1 O44 118.6(2) . 5_675 ?
O2C Ce1 O44 68.8(3) 5_675 5_675 ?
O1C Ce1 O44 62.4(3) 5_675 5_675 ?
O1C Ce1 O44 103.0(4) . 5_675 ?
O43 Ce1 O44 62.1(2) 5_675 5_675 ?
O43 Ce1 O44 113.8(2) . 5_675 ?
O3C Ce1 O44 128.0(2) . 5_675 ?
O3C Ce1 O44 67.5(2) 5_675 5_675 ?
O44 Ce1 O44 163.5(4) . 5_675 ?
C11 O11 W1 117.7(10) . . ?
C12 O12 W1 119.3(9) . . ?
C11 O13 Ce2 129.4(12) . 5_676 ?
C11 O13 Ce2 135.6(11) . . ?
Ce2 O13 Ce2 26.69(15) 5_676 . ?
C21 O21 W2 118.4(7) . . ?
C22 O22 W2 118.6(7) . . ?
C31 O31 W3 116.6(8) . . ?
C32 O32 W3 118.5(9) . . ?
C41 O41 W4 117.5(6) . . ?
C42 O42 W4 117.7(6) . . ?
C41 O43 Ce1 122.0(7) . . ?
C42 O44 Ce1 116.7(7) . . ?
O13 C11 O11 126.4(18) . . ?
O13 C11 C12 119.2(15) . . ?
O11 C11 C12 114.4(14) . . ?
O14 C12 O12 126.1(18) . . ?
O14 C12 C11 121.0(17) . . ?
O12 C12 C11 112.9(12) . . ?
O23 C21 O21 126.3(11) . . ?
O23 C21 C22 120.5(10) . . ?
O21 C21 C22 113.2(10) . . ?
O24 C22 O22 124.8(11) . . ?
O24 C22 C21 120.6(11) . . ?
O22 C22 C21 114.6(9) . . ?
O33 C31 O31 125.9(14) . . ?
O33 C31 C32 119.9(12) . . ?
O31 C31 C32 114.1(11) . . ?
O34 C32 O32 126.5(16) . . ?
O34 C32 C31 119.4(14) . . ?
O32 C32 C31 114.0(11) . . ?
O43 C41 O41 125.3(10) . . ?
O43 C41 C42 118.3(10) . . ?
O41 C41 C42 116.5(9) . . ?
O44 C42 O42 127.2(10) . . ?
O44 C42 C41 120.4(10) . . ?
O42 C42 C41 112.4(9) . . ?
Ce2 Ce2 O14L 172.5(13) 5_676 5_676 ?
Ce2 Ce2 O1L 78.9(7) 5_676 . ?
O14L Ce2 O1L 107.7(14) 5_676 . ?
Ce2 Ce2 O13 81.7(4) 5_676 5_676 ?
O14L Ce2 O13 103.1(11) 5_676 5_676 ?
O1L Ce2 O13 76.1(7) . 5_676 ?
Ce2 Ce2 O1L 73.9(7) 5_676 5_676 ?
O14L Ce2 O1L 101.5(12) 5_676 5_676 ?
O1L Ce2 O1L 95.7(12) . 5_676 ?
O13 Ce2 O1L 155.4(7) 5_676 5_676 ?
Ce2 Ce2 O13L 137.3(7) 5_676 . ?
O14L Ce2 O13L 35.3(14) 5_676 . ?
O1L Ce2 O13L 133.6(8) . . ?
O13 Ce2 O13L 126.8(7) 5_676 . ?
O1L Ce2 O13L 75.6(9) 5_676 . ?
Ce2 Ce2 O12L 144.3(9) 5_676 . ?
O14L Ce2 O12L 43.0(15) 5_676 . ?
O1L Ce2 O12L 73.7(11) . . ?
O13 Ce2 O12L 69.9(9) 5_676 . ?
O1L Ce2 O12L 130.7(11) 5_676 . ?
O13L Ce2 O12L 78.3(11) . . ?
Ce2 Ce2 O13 71.6(4) 5_676 . ?
O14L Ce2 O13 101.6(13) 5_676 . ?
O1L Ce2 O13 150.3(8) . . ?
O13 Ce2 O13 102.3(5) 5_676 . ?
O1L Ce2 O13 73.3(7) 5_676 . ?
O13L Ce2 O13 71.5(7) . . ?
O12L Ce2 O13 134.4(9) . . ?
Ce2 Ce2 O14L 4.1(7) 5_676 . ?
O14L Ce2 O14L 176.0(11) 5_676 . ?
O1L Ce2 O14L 76.4(9) . . ?
O13 Ce2 O14L 78.0(8) 5_676 . ?
O1L Ce2 O14L 77.5(9) 5_676 . ?
O13L Ce2 O14L 141.2(9) . . ?
O12L Ce2 O14L 140.3(11) . . ?
O13 Ce2 O14L 74.3(7) . . ?
Ce2 Ce2 O11L 117.2(10) 5_676 . ?
O14L Ce2 O11L 64.1(14) 5_676 . ?
O1L Ce2 O11L 64.4(12) . . ?
O13 Ce2 O11L 129.8(11) 5_676 . ?
O1L Ce2 O11L 62.2(12) 5_676 . ?
O13L Ce2 O11L 71.6(12) . . ?
O12L Ce2 O11L 70.2(13) . . ?
O13 Ce2 O11L 127.5(11) . . ?
O14L Ce2 O11L 118.2(12) . . ?
O14L O12L Ce2 33.4(9) 5_676 . ?
O14L O13L Ce2 32.3(11) 5_676 . ?
Ce2 O14L O13L 112(2) 5_676 5_676 ?
Ce2 O14L O12L 103.6(19) 5_676 5_676 ?
O13L O14L O12L 144(2) 5_676 5_676 ?
Ce2 O14L Ce2 3.3(6) 5_676 . ?
O13L O14L Ce2 109.1(18) 5_676 . ?
O12L O14L Ce2 106.8(16) 5_676 . ?
Ce2 O1L Ce2 27.3(3) . 5_676 ?
O20W O13W O20W 32(7) 5_675 . ?
O8W O14W O10W 148(6) . 3_575 ?
O20W O20W O13W 82(10) 5_675 5_675 ?
O20W O20W O13W 66(10) 5_675 . ?
O13W O20W O13W 144(7) 5_675 . ?

loop_
_geom_bond_atom_site_label_1
_geom_bond_atom_site_label_2
_geom_bond_distance
_geom_bond_site_symmetry_2
_geom_bond_publ_flag
W1 O12 2.088(9) . ?
W1 O11 2.133(9) . ?
W1 S123 2.362(3) . ?
W1 S132 2.409(3) . ?
W1 S122 2.413(3) . ?
W1 S131 2.486(3) . ?
W1 S121 2.502(3) . ?
W1 W2 2.6917(6) . ?
W1 W3 2.6968(6) . ?
W2 O22 2.078(7) . ?
W2 O21 2.118(8) . ?
W2 S123 2.377(3) . ?
W2 S232 2.404(3) . ?
W2 S122 2.409(3) . ?
W2 S121 2.479(3) . ?
W2 S231 2.495(3) . ?
W2 W3 2.6921(6) . ?
W3 O32 2.089(8) . ?
W3 O31 2.129(8) . ?
W3 S123 2.371(3) . ?
W3 S132 2.393(3) . ?
W3 S232 2.399(3) . ?
W3 S231 2.485(3) . ?
W3 S131 2.495(3) . ?
W4 O41 2.099(7) . ?
W4 O42 2.131(7) . ?
W4 S444 2.373(3) . ?
W4 S442 2.407(2) 2_665 ?
W4 S442 2.411(3) . ?
W4 S441 2.483(3) . ?
W4 S441 2.487(3) 2_665 ?
W4 W4 2.6963(7) 2_665 ?
W4 W4 2.6963(7) 3_565 ?
S121 S122 2.045(4) . ?
S131 S132 2.050(4) . ?
S231 S232 2.051(4) . ?
S441 S442 2.047(4) . ?
S441 W4 2.487(3) 3_565 ?
S442 W4 2.407(2) 3_565 ?
S444 W4 2.373(3) 2_665 ?
S444 W4 2.373(3) 3_565 ?
Ce1 O2C 2.472(9) . ?
Ce1 O2C 2.472(9) 5_675 ?
Ce1 O1C 2.548(13) 5_675 ?
Ce1 O1C 2.548(13) . ?
Ce1 O43 2.575(8) 5_675 ?
Ce1 O43 2.575(8) . ?
Ce1 O3C 2.604(8) . ?
Ce1 O3C 2.604(8) 5_675 ?
Ce1 O44 2.689(7) . ?
Ce1 O44 2.689(7) 5_675 ?
O11 C11 1.259(17) . ?
O12 C12 1.283(19) . ?
O13 C11 1.22(2) . ?
O13 Ce2 2.438(11) 5_676 ?
O13 Ce2 2.543(12) . ?
O14 C12 1.203(17) . ?
O21 C21 1.273(13) . ?
O22 C22 1.280(15) . ?
O23 C21 1.237(14) . ?
O24 C22 1.237(13) . ?
O31 C31 1.285(15) . ?
O32 C32 1.268(16) . ?
O33 C31 1.217(16) . ?
O34 C32 1.221(15) . ?
O41 C41 1.279(13) . ?
O42 C42 1.305(13) . ?
O43 C41 1.211(13) . ?
O44 C42 1.207(13) . ?
C11 C12 1.56(2) . ?
C21 C22 1.526(16) . ?
C31 C32 1.54(2) . ?
C41 C42 1.532(14) . ?
Ce2 Ce2 1.154(4) 5_676 ?
Ce2 O14L 1.43(2) 5_676 ?
Ce2 O1L 2.42(2) . ?
Ce2 O13 2.438(11) 5_676 ?
Ce2 O1L 2.47(2) 5_676 ?
Ce2 O13L 2.48(2) . ?
Ce2 O12L 2.53(4) . ?
Ce2 O14L 2.58(2) . ?
Ce2 O11L 2.63(5) . ?
O12L O14L 1.77(5) 5_676 ?
O13L O14L 1.55(4) 5_676 ?
O14L Ce2 1.43(2) 5_676 ?
O14L O13L 1.55(3) 5_676 ?
O14L O12L 1.77(5) 5_676 ?
O1L Ce2 2.47(2) 5_676 ?
O8W O14W 1.58(7) . ?
O9W O17W 1.48(8) . ?
O10W O14W 1.66(9) 2_775 ?
O13W O20W 1.27(11) 5_675 ?
O13W O20W 1.38(12) . ?
O14W O10W 1.66(9) 3_575 ?
O15W O19W 1.39(13) . ?
O18W O21W 1.79(13) 6_556 ?
O20W O20W 0.73(15) 5_675 ?
O20W O13W 1.27(11) 5_675 ?
O21W O18W 1.79(13) 6_556 ?
